data_2010644
loop_
_publ_author_name
'Batsanov, Andrei S.'
'Howard, Judith A. K.'

_publ_section_title
;
 Morpholine--\b-iodophenylacetylene (1/1) revisited: an exceptionally
 short I&#x00B7;&#x00B7;&#x00B7;N contact
;
_journal_issue 2
_journal_name_full 'Acta Crystallographica Section C'
_journal_page_first 252
_journal_page_last 253
_journal_paper_doi 10.1107/S0108270199014705
_journal_volume 56
_journal_year 2000
_chemical_formula_moiety 'C8 H5 I,C4 H9 N O'
_chemical_formula_sum 'C12 H14 I N O'
_chemical_formula_weight 315.14
_chemical_melting_point 348(5)
_chemical_name_systematic
;
 morpholine \b-iodophenylacetylene complex (1:1)
;
_space_group_IT_number 14
_symmetry_cell_setting monoclinic
_symmetry_space_group_name_Hall '-P 2ybc'
_symmetry_space_group_name_H-M 'P 1 21/c 1'
_audit_creation_method SHELXL
_cell_angle_alpha 90.00
_cell_angle_beta 96.050(10)
_cell_angle_gamma 90.00
_cell_formula_units_Z 4
_cell_length_a 8.8670(10)
_cell_length_b 4.8579(2)
_cell_length_c 29.390(2)
_cell_measurement_reflns_used 470
_cell_measurement_temperature 150(2)
_cell_measurement_theta_max 23
_cell_measurement_theta_min 12
_cell_volume 1258.92(18)
_computing_cell_refinement SMART
_computing_data_collection 'SMART (Siemens, 1996)'
_computing_data_reduction 'SAINT (Siemens, 1996)'
_computing_molecular_graphics 'SHELXTL '
_computing_publication_material SHELXTL
_computing_structure_refinement SHELXTL
_computing_structure_solution 'SHELXTL (Sheldrick, 1995)'
_diffrn_ambient_temperature 150(2)
_diffrn_detector_area_resol_mean 8
_diffrn_measured_fraction_theta_full .990
_diffrn_measured_fraction_theta_max .990
_diffrn_measurement_device 'Siemens SMART 1K CCD area detector diffractometer'
_diffrn_measurement_method '\w scans'
_diffrn_radiation_monochromator graphite
_diffrn_radiation_source 'fine-focus sealed tube'
_diffrn_radiation_type MoK\a
_diffrn_radiation_wavelength .71073
_diffrn_reflns_av_R_equivalents .0267
_diffrn_reflns_av_sigmaI/netI .0213
_diffrn_reflns_limit_h_max 12
_diffrn_reflns_limit_h_min -12
_diffrn_reflns_limit_k_max 6
_diffrn_reflns_limit_k_min -6
_diffrn_reflns_limit_l_max 30
_diffrn_reflns_limit_l_min -39
_diffrn_reflns_number 10880
_diffrn_reflns_theta_full 29.00
_diffrn_reflns_theta_max 29.00
_diffrn_reflns_theta_min 1.39
_diffrn_standards_decay_% 0
_exptl_absorpt_coefficient_mu 2.519
_exptl_absorpt_correction_T_max .7517
_exptl_absorpt_correction_T_min .5202
_exptl_absorpt_correction_type integration
_exptl_absorpt_process_details '(XPREP in SHELXTL; Sheldrick, 1995), before correction R~int~ = 0.080'
_exptl_crystal_colour 'colourless        '
_exptl_crystal_density_diffrn 1.663
_exptl_crystal_density_meas ?
_exptl_crystal_density_method 'not measured'
_exptl_crystal_description 'plate             '
_exptl_crystal_F_000 616
_exptl_crystal_size_max .32
_exptl_crystal_size_mid .30
_exptl_crystal_size_min .12
_refine_diff_density_max .603
_refine_diff_density_min -.832
_refine_ls_extinction_method none
_refine_ls_goodness_of_fit_ref 1.295
_refine_ls_hydrogen_treatment constr
_refine_ls_matrix_type full
_refine_ls_number_parameters 136
_refine_ls_number_reflns 3316
_refine_ls_number_restraints 0
_refine_ls_restrained_S_all 1.295
_refine_ls_R_factor_all .0320
_refine_ls_R_factor_gt .0286
_refine_ls_shift/su_max .001
_refine_ls_shift/su_mean .000
_refine_ls_structure_factor_coef Fsqd
_refine_ls_weighting_details 'w = 1/[\s^2^(Fo^2^)+(0.0062P)^2^+1.8187P] where P=(Fo^2^+2Fc^2^)/3'
_refine_ls_weighting_scheme calc
_refine_ls_wR_factor_ref .0583
_reflns_number_gt 3136
_reflns_number_total 3316
_reflns_threshold_expression I>2\s(I)
_cod_data_source_file na1436.cif
_cod_data_source_block I
_cod_depositor_comments
;
The following automatic conversions were performed:
'_symmetry_cell_setting' value 'Monoclinic' changed to 'monoclinic'
according to '/home/saulius/struct/CIF-dictionaries/cif_core.dic'
dictionary named 'cif_core.dic' version 2.4.1 from 2010-06-29.

Automatic conversion script
Id: cif_fix_enum 1527 2010-12-29 10:47:43Z saulius 

The following automatic conversions were performed:

'_chemical_melting_point' value '343-353 K' was changed to '348(5)' -
the average value was taken and precision was estimated.

Automatic conversion script
Id: cif_fix_values 1646 2011-03-28 12:23:43Z adriana 

The following automatic conversions were performed:

'_chemical_melting_point' value '343-353 K' was changed to '348(5)' -
the average value was taken and precision was
estimated.

'_symmetry_cell_setting' value 'Monoclinic' changed to
'monoclinic' according to
/home/saulius/struct/CIF-dictionaries/cif_core.dic dictionary named
'cif_core.dic' version 2.4.1 from 2010-06-29.

Automatic conversion script
Id: cif_fix_values 1715 2011-07-08 13:25:40Z adriana 

The following automatic conversions were performed:

'_exptl_crystal_density_meas' value 'not measured' was changed to '?'
- the value is perceived as not measured.

Automatic conversion script
Id: cif_fix_values 3008 2015-01-20 13:52:24Z robertas 

The following automatic conversions were performed:

'_refine_ls_weighting_scheme' value 'calc w =
1/[\s^2^(Fo^2^)+(0.0062P)^2^+1.8187P] where P=(Fo^2^+2Fc^2^)/3' was
changed to 'calc'. New tag '_refine_ls_weighting_details' was
created. The value of the new tag was set to 'w =
1/[\s^2^(Fo^2^)+(0.0062P)^2^+1.8187P] where P=(Fo^2^+2Fc^2^)/3'.

Automatic conversion script
Id: cif_fix_values 3143 2015-03-26 13:38:13Z robertas 
;
_cod_original_cell_volume 1258.9(2)
_cod_original_sg_symbol_H-M 'P 21/c'
_cod_database_code 2010644
_cod_database_fobs_code 2010644

loop_
_symmetry_equiv_pos_as_xyz
'x, y, z'
'-x, y+1/2, -z+1/2'
'-x, -y, -z'
'x, -y-1/2, z-1/2'

loop_
_atom_site_label
_atom_site_fract_x
_atom_site_fract_y
_atom_site_fract_z
_atom_site_U_iso_or_equiv
_atom_site_adp_type
_atom_site_calc_flag
_atom_site_refinement_flags
_atom_site_occupancy
_atom_site_disorder_assembly
_atom_site_disorder_group
_atom_site_type_symbol
I .241246(19) .58943(4) .468957(6) .02788(6) Uani d . 1 . . I
O1 .2882(2) 1.2521(4) .61565(7) .0349(4) Uani d . 1 . . O
C2 .4176(3) 1.0834(8) .61074(10) .0383(6) Uani d . 1 . . C
H21 .4271 .9413 .6350 .050 Uiso d R 1 . . H
H22 .5105 1.1980 .6142 .050 Uiso d R 1 . . H
C3 .4027(3) .9453(7) .56413(10) .0321(6) Uani d . 1 . . C
H31 .4034 1.0878 .5401 .042 Uiso d R 1 . . H
H32 .4912 .8235 .5619 .042 Uiso d R 1 . . H
N4 .2625(3) .7821(5) .55599(8) .0303(5) Uani d . 1 . . N
H4 .2686 .6334 .5760 .039 Uiso d R 1 . . H
C5 .1310(3) .9520(7) .56448(10) .0330(6) Uani d . 1 . . C
H51 .0394 .8344 .5628 .043 Uiso d R 1 . . H
H52 .1145 1.0939 .5403 .043 Uiso d R 1 . . H
C6 .1524(3) 1.0917(7) .61086(10) .0357(6) Uani d . 1 . . C
H61 .0643 1.2122 .6144 .046 Uiso d R 1 . . H
H62 .1574 .9506 .6353 .046 Uiso d R 1 . . H
C11 .2439(3) .2693(8) .31857(10) .0374(7) Uani d . 1 . . C
C12 .3382(6) .3976(11) .29077(15) .0755(15) Uani d . 1 . . C
H12 .4017 .5440 .3026 .091 Uiso d R 1 . . H
C13 .3414(7) .3153(11) .24561(15) .0820(16) Uani d . 1 . . C
H13 .4089 .4033 .2272 .098 Uiso d R 1 . . H
C14 .2492(5) .1101(11) .22743(12) .0651(13) Uani d . 1 . . C
H14 .2477 .0627 .1960 .078 Uiso d R 1 . . H
C15 .1587(6) -.0271(12) .25492(15) .0756(15) Uani d . 1 . . C
H15 .0977 -.1764 .2429 .091 Uiso d R 1 . . H
C16 .1559(5) .0513(11) .30045(13) .0632(12) Uani d . 1 . . C
H16 .0931 -.0454 .3193 .076 Uiso d R 1 . . H
C17 .2375(3) .3592(7) .36494(10) .0346(6) Uani d . 1 . . C
C18 .2338(3) .4460(7) .40305(10) .0333(6) Uani d . 1 . . C

loop_
_atom_site_aniso_label
_atom_site_aniso_U_11
_atom_site_aniso_U_22
_atom_site_aniso_U_33
_atom_site_aniso_U_12
_atom_site_aniso_U_13
_atom_site_aniso_U_23
I .02880(9) .03156(9) .02374(9) .00131(8) .00498(6) -.00052(8)
O1 .0427(11) .0279(10) .0352(11) -.0019(9) .0091(9) -.0044(9)
C2 .0321(14) .0518(18) .0299(14) -.0028(14) -.0007(11) -.0034(14)
C3 .0236(12) .0423(16) .0305(13) .0053(11) .0036(10) -.0024(12)
N4 .0387(12) .0251(11) .0275(11) .0002(10) .0054(9) .0009(9)
C5 .0258(12) .0406(16) .0331(14) -.0043(12) .0053(10) -.0041(12)
C6 .0340(14) .0409(16) .0343(14) .0008(13) .0131(11) -.0021(13)
C11 .0349(14) .0524(19) .0247(13) .0135(14) .0027(10) .0014(13)
C12 .114(4) .075(3) .044(2) -.022(3) .039(2) -.015(2)
C13 .133(5) .080(3) .041(2) -.002(3) .046(3) .000(2)
C14 .085(3) .087(3) .0236(15) .036(3) .0068(17) -.0041(19)
C15 .074(3) .113(4) .040(2) -.009(3) .0064(19) -.030(2)
C16 .060(2) .097(3) .0347(18) -.013(2) .0126(16) -.020(2)
C17 .0313(13) .0438(17) .0289(14) .0087(12) .0039(10) .0031(12)
C18 .0307(13) .0430(16) .0265(13) .0037(12) .0040(10) .0015(12)

loop_
_atom_type_symbol
_atom_type_description
_atom_type_scat_dispersion_real
_atom_type_scat_dispersion_imag
_atom_type_scat_source
C C .0033 .0016 'International Tables Vol C Tables 4.2.6.8 and 6.1.1.4'
H H .0000 .0000 'International Tables Vol C Tables 4.2.6.8 and 6.1.1.4'
N N .0061 .0033 'International Tables Vol C Tables 4.2.6.8 and 6.1.1.4'
O O .0106 .0060 'International Tables Vol C Tables 4.2.6.8 and 6.1.1.4'
I I -.4742 1.8119 'International Tables Vol C Tables 4.2.6.8 and 6.1.1.4'

loop_
_geom_angle_atom_site_label_1
_geom_angle_atom_site_label_2
_geom_angle_atom_site_label_3
_geom_angle
_geom_angle_publ_flag
C18 I N4 177.84(10) yes
C6 O1 C2 110.8(2) yes
O1 C2 C3 110.5(2) yes
O1 C2 H21 109.6 ?
C3 C2 H21 109.6 ?
O1 C2 H22 109.6 ?
C3 C2 H22 109.6 ?
H21 C2 H22 108.1 ?
N4 C3 C2 112.1(2) yes
N4 C3 H31 109.2 ?
C2 C3 H31 109.2 ?
N4 C3 H32 109.2 ?
C2 C3 H32 109.2 ?
H31 C3 H32 107.9 ?
C5 N4 C3 110.0(2) yes
C5 N4 I 112.09(17) yes
C3 N4 I 108.20(16) yes
C5 N4 H4 108.8 ?
C3 N4 H4 108.8 ?
I N4 H4 108.8 ?
N4 C5 C6 112.2(2) ?
N4 C5 H51 109.2 ?
C6 C5 H51 109.2 ?
N4 C5 H52 109.2 ?
C6 C5 H52 109.2 ?
H51 C5 H52 107.9 ?
O1 C6 C5 110.9(2) ?
O1 C6 H61 109.5 ?
C5 C6 H61 109.5 ?
O1 C6 H62 109.5 ?
C5 C6 H62 109.5 ?
H61 C6 H62 108.0 ?
C12 C11 C16 118.0(3) ?
C12 C11 C17 120.8(4) ?
C16 C11 C17 121.3(3) ?
C11 C12 C13 120.7(5) ?
C11 C12 H12 119.6 ?
C13 C12 H12 119.6 ?
C14 C13 C12 120.9(4) ?
C14 C13 H13 119.6 ?
C12 C13 H13 119.6 ?
C13 C14 C15 119.3(4) ?
C13 C14 H14 120.3 ?
C15 C14 H14 120.3 ?
C14 C15 C16 120.2(5) ?
C14 C15 H15 119.9 ?
C16 C15 H15 119.9 ?
C11 C16 C15 120.7(4) ?
C11 C16 H16 119.6 ?
C15 C16 H16 119.6 ?
C18 C17 C11 177.0(4) ?
C17 C18 I 176.5(3) yes

loop_
_geom_bond_atom_site_label_1
_geom_bond_atom_site_label_2
_geom_bond_site_symmetry_2
_geom_bond_distance
_geom_bond_publ_flag
I C18 . 2.053(3) yes
I N4 . 2.712(2) yes
O1 C6 . 1.429(4) yes
O1 C2 . 1.430(4) yes
C2 C3 . 1.518(4) yes
C2 H21 . .9900 ?
C2 H22 . .9900 ?
C3 N4 . 1.473(4) yes
C3 H31 . .9900 ?
C3 H32 . .9900 ?
N4 C5 . 1.471(4) yes
N4 H4 . .9300 ?
C5 C6 . 1.517(4) yes
C5 H51 . .9900 ?
C5 H52 . .9900 ?
C6 H61 . .9900 ?
C6 H62 . .9900 ?
C11 C12 . 1.378(5) ?
C11 C16 . 1.388(6) ?
C11 C17 . 1.438(4) yes
C12 C13 . 1.390(6) ?
C12 H12 . .9500 ?
C13 C14 . 1.362(7) ?
C13 H13 . .9500 ?
C14 C15 . 1.370(7) ?
C14 H14 . .9500 ?
C15 C16 . 1.394(5) ?
C15 H15 . .9500 ?
C16 H16 . .9500 ?
C17 C18 . 1.201(4) yes

loop_
_geom_torsion_atom_site_label_1
_geom_torsion_atom_site_label_2
_geom_torsion_atom_site_label_3
_geom_torsion_atom_site_label_4
_geom_torsion
O1 C2 C3 N4 -56.5(3)
C2 C3 N4 C5 52.2(3)
C3 N4 C5 C6 -51.7(3)
N4 C5 C6 O1 55.7(3)

loop_
_cod_related_entry_id
_cod_related_entry_database
_cod_related_entry_code
1 ChemSpider 21135917
